data_4336874
loop_
_publ_author_name
'Chun-Yi Lin'
'Jing-Dong Guo'
'James C. Fettinger'
'Shigeru Nagase'
'Fernande Grandjean'
'Gary J. Long'
'Nicholas F. Chilton'
'Philip P. Power'

_publ_section_title
;
 Dispersion Force Stabilized Two-Coordinate Transition Metal-Amido
 Complexes of the -N(SiMe3)Dipp (Dipp = C6H3-2,6-Pri2) Ligand: Structural,
 Spectroscopic, Magnetic, and Computational Studies
;
_journal_name_full 'Inorganic Chemistry'
_journal_page_first 13584
_journal_page_last 13593
_journal_paper_doi 10.1021/ic402105m
_journal_volume 52
_journal_year 2013
_chemical_formula_moiety 'C30 H52 N2 Ni Si2'
_chemical_formula_sum 'C30 H52 N2 Ni Si2'
_chemical_formula_weight 555.62
_chemical_name_systematic
; 
 ? 
;
_space_group_crystal_system triclinic
_space_group_IT_number 2
_space_group_name_Hall '-P 1'
_space_group_name_H-M_alt 'P -1'
_symmetry_space_group_name_Hall '-P 1'
_symmetry_space_group_name_H-M 'P -1'
_atom_sites_solution_hydrogens geom
_audit_creation_method SHELXL-2013
_cell_angle_alpha 102.0650(16)
_cell_angle_beta 92.5472(17)
_cell_angle_gamma 114.3641(16)
_cell_formula_units_Z 1
_cell_length_a 8.9104(13)
_cell_length_b 9.1955(13)
_cell_length_c 10.9978(16)
_cell_measurement_reflns_used 7252
_cell_measurement_temperature 90(2)
_cell_measurement_theta_max 29.22
_cell_measurement_theta_min 2.51
_cell_volume 794.0(2)
_computing_cell_refinement 'SAINT (7.68A) (Bruker, 2009)'
_computing_data_collection 'Apex2 (2010-11.3) (Bruker, 2010)'
_computing_data_reduction 'SAINT (7.68A) (Bruker, 2009)'
_computing_molecular_graphics 'Bruker SHELXTL'
_computing_publication_material 'Bruker SHELXTL'
_computing_structure_refinement 'SHELXL-2013 (Sheldrick, 2013)'
_computing_structure_solution 'SHELXS-97 (Sheldrick, 2008)'
_diffrn_ambient_temperature 90(2)
_diffrn_measured_fraction_theta_full 1.000
_diffrn_measured_fraction_theta_max 0.997
_diffrn_measurement_device_type 'Bruker APEX-II CCD'
_diffrn_measurement_method '\f and \w scans'
_diffrn_radiation_type MoK\a
_diffrn_radiation_wavelength 0.71073
_diffrn_reflns_av_R_equivalents 0.0278
_diffrn_reflns_av_unetI/netI 0.0297
_diffrn_reflns_Laue_measured_fraction_full 1.000
_diffrn_reflns_Laue_measured_fraction_max 0.997
_diffrn_reflns_limit_h_max 12
_diffrn_reflns_limit_h_min -12
_diffrn_reflns_limit_k_max 12
_diffrn_reflns_limit_k_min -12
_diffrn_reflns_limit_l_max 15
_diffrn_reflns_limit_l_min -15
_diffrn_reflns_number 11794
_diffrn_reflns_point_group_measured_fraction_full 1.000
_diffrn_reflns_point_group_measured_fraction_max 0.997
_diffrn_reflns_theta_full 25.242
_diffrn_reflns_theta_max 29.214
_diffrn_reflns_theta_min 1.914
_exptl_absorpt_coefficient_mu 0.706
_exptl_absorpt_correction_T_max 0.7458
_exptl_absorpt_correction_T_min 0.5905
_exptl_absorpt_correction_type multi-scan
_exptl_absorpt_process_details 'SADABS 2008/1 (Sheldrick, 2008)'
_exptl_crystal_colour Purple
_exptl_crystal_density_diffrn 1.162
_exptl_crystal_description Block
_exptl_crystal_F_000 302
_exptl_crystal_size_max 0.157
_exptl_crystal_size_mid 0.132
_exptl_crystal_size_min 0.124
_refine_diff_density_max 0.759
_refine_diff_density_min -0.411
_refine_diff_density_rms 0.053
_refine_ls_extinction_method none
_refine_ls_goodness_of_fit_ref 1.043
_refine_ls_hydrogen_treatment constr
_refine_ls_matrix_type full
_refine_ls_number_parameters 167
_refine_ls_number_reflns 4300
_refine_ls_number_restraints 0
_refine_ls_restrained_S_all 1.043
_refine_ls_R_factor_all 0.0317
_refine_ls_R_factor_gt 0.0265
_refine_ls_shift/su_max 0.001
_refine_ls_shift/su_mean 0.000
_refine_ls_structure_factor_coef Fsqd
_refine_ls_weighting_details 'w=1/[\s^2^(Fo^2^)+(0.0418P)^2^+0.1336P] where P=(Fo^2^+2Fc^2^)/3'
_refine_ls_weighting_scheme calc
_refine_ls_wR_factor_gt 0.0722
_refine_ls_wR_factor_ref 0.0747
_reflns_Friedel_coverage 0.000
_reflns_number_gt 3824
_reflns_number_total 4300
_reflns_threshold_expression 'I > 2\s(I)'
_cod_data_source_file ic402105m_si_002_2.cif
_cod_data_source_block CYL005
_cod_database_code 4336874
_shelx_space_group_comment
; 
The symmetry employed for this shelxl refinement is uniquely defined 
by the following loop, which should always be used as a source of 
symmetry information in preference to the above space-group names. 
They are only intended as comments. 
;
_shelx_estimated_absorpt_t_min 0.897
_shelx_estimated_absorpt_t_max 0.918
_shelxl_version_number 2013-4

loop_
_space_group_symop_operation_xyz
'x, y, z'
'-x, -y, -z'

loop_
_atom_site_label
_atom_site_type_symbol
_atom_site_fract_x
_atom_site_fract_y
_atom_site_fract_z
_atom_site_U_iso_or_equiv
_atom_site_adp_type
_atom_site_occupancy
_atom_site_site_symmetry_order
_atom_site_calc_flag
_atom_site_refinement_flags_posn
_atom_site_refinement_flags_adp
_atom_site_refinement_flags_occupancy
Ni1 Ni 1.0000 1.0000 1.0000 0.01592(7) Uani 1 2 d S . P
Si1 Si 1.21627(4) 0.90175(4) 0.80828(3) 0.01709(8) Uani 1 1 d . . .
N1 N 1.04505(11) 0.93919(11) 0.84435(8) 0.01658(18) Uani 1 1 d . . .
C1 C 1.15615(16) 0.72800(16) 0.66490(12) 0.0266(3) Uani 1 1 d . . .
H1A H 1.0749 0.6263 0.6820 0.040 Uiso 1 1 calc R U .
H1B H 1.2553 0.7137 0.6424 0.040 Uiso 1 1 calc R U .
H1C H 1.1067 0.7528 0.5952 0.040 Uiso 1 1 calc R U .
C2 C 1.39392(15) 1.08479(15) 0.77860(12) 0.0240(2) Uani 1 1 d . . .
H2A H 1.3615 1.1083 0.7012 0.036 Uiso 1 1 calc R U .
H2B H 1.4910 1.0609 0.7697 0.036 Uiso 1 1 calc R U .
H2C H 1.4221 1.1808 0.8494 0.036 Uiso 1 1 calc R U .
C3 C 1.28641(16) 0.84737(16) 0.94837(12) 0.0276(3) Uani 1 1 d . . .
H3A H 1.3094 0.9363 1.0237 0.041 Uiso 1 1 calc R U .
H3B H 1.3878 0.8325 0.9357 0.041 Uiso 1 1 calc R U .
H3C H 1.1987 0.7448 0.9590 0.041 Uiso 1 1 calc R U .
C4 C 0.91153(13) 0.92299(13) 0.75703(10) 0.0161(2) Uani 1 1 d . . .
C5 C 0.76406(13) 0.77201(13) 0.72214(10) 0.0173(2) Uani 1 1 d . . .
C6 C 0.74682(14) 0.62393(13) 0.77195(11) 0.0199(2) Uani 1 1 d . . .
H6 H 0.8602 0.6454 0.8104 0.024 Uiso 1 1 calc R U .
C7 C 0.63502(17) 0.60485(16) 0.87580(12) 0.0287(3) Uani 1 1 d . . .
H7A H 0.6834 0.7052 0.9446 0.043 Uiso 1 1 calc R U .
H7B H 0.6268 0.5103 0.9076 0.043 Uiso 1 1 calc R U .
H7C H 0.5237 0.5869 0.8413 0.043 Uiso 1 1 calc R U .
C8 C 0.68108(16) 0.46335(14) 0.66723(12) 0.0260(2) Uani 1 1 d . . .
H8A H 0.5661 0.4339 0.6328 0.039 Uiso 1 1 calc R U .
H8B H 0.6844 0.3746 0.7018 0.039 Uiso 1 1 calc R U .
H8C H 0.7509 0.4792 0.6003 0.039 Uiso 1 1 calc R U .
C9 C 0.63044(14) 0.76179(14) 0.64316(11) 0.0211(2) Uani 1 1 d . . .
H9 H 0.5313 0.6618 0.6202 0.025 Uiso 1 1 calc R U .
C10 C 0.63998(15) 0.89513(15) 0.59758(12) 0.0234(2) Uani 1 1 d . . .
H10 H 0.5483 0.8859 0.5439 0.028 Uiso 1 1 calc R U .
C11 C 0.78475(15) 1.04208(15) 0.63124(11) 0.0220(2) Uani 1 1 d . . .
H11 H 0.7906 1.1329 0.6000 0.026 Uiso 1 1 calc R U .
C12 C 0.92185(14) 1.05910(13) 0.71001(10) 0.0182(2) Uani 1 1 d . . .
C13 C 1.07689(14) 1.22265(13) 0.74707(11) 0.0209(2) Uani 1 1 d . . .
H13 H 1.1677 1.2022 0.7858 0.025 Uiso 1 1 calc R U .
C14 C 1.13682(17) 1.29148(16) 0.63358(13) 0.0293(3) Uani 1 1 d . . .
H14A H 1.1481 1.2066 0.5692 0.044 Uiso 1 1 calc R U .
H14B H 1.2450 1.3877 0.6602 0.044 Uiso 1 1 calc R U .
H14C H 1.0557 1.3241 0.5988 0.044 Uiso 1 1 calc R U .
C15 C 1.04922(18) 1.34996(16) 0.84673(13) 0.0306(3) Uani 1 1 d . . .
H15A H 0.9562 1.3679 0.8134 0.046 Uiso 1 1 calc R U .
H15B H 1.1504 1.4542 0.8681 0.046 Uiso 1 1 calc R U .
H15C H 1.0235 1.3090 0.9222 0.046 Uiso 1 1 calc R U .

loop_
_atom_site_aniso_label
_atom_site_aniso_U_11
_atom_site_aniso_U_22
_atom_site_aniso_U_33
_atom_site_aniso_U_23
_atom_site_aniso_U_13
_atom_site_aniso_U_12
Ni1 0.01672(10) 0.01519(10) 0.01499(10) 0.00383(7) -0.00039(7) 0.00628(8)
Si1 0.01589(15) 0.01466(14) 0.01917(15) 0.00489(11) -0.00034(11) 0.00506(11)
N1 0.0160(4) 0.0144(4) 0.0166(4) 0.0036(3) -0.0008(3) 0.0044(3)
C1 0.0236(6) 0.0237(6) 0.0288(6) -0.0006(5) 0.0008(5) 0.0103(5)
C2 0.0204(5) 0.0214(5) 0.0307(6) 0.0104(5) 0.0056(5) 0.0074(4)
C3 0.0225(6) 0.0274(6) 0.0317(6) 0.0135(5) -0.0028(5) 0.0073(5)
C4 0.0164(5) 0.0157(5) 0.0161(5) 0.0032(4) 0.0027(4) 0.0070(4)
C5 0.0171(5) 0.0159(5) 0.0181(5) 0.0040(4) 0.0027(4) 0.0064(4)
C6 0.0179(5) 0.0157(5) 0.0222(5) 0.0056(4) 0.0009(4) 0.0034(4)
C7 0.0307(7) 0.0246(6) 0.0257(6) 0.0093(5) 0.0064(5) 0.0053(5)
C8 0.0261(6) 0.0166(5) 0.0293(6) 0.0026(5) 0.0002(5) 0.0053(5)
C9 0.0155(5) 0.0212(5) 0.0233(5) 0.0045(4) 0.0010(4) 0.0053(4)
C10 0.0185(5) 0.0284(6) 0.0258(6) 0.0083(5) 0.0006(4) 0.0121(5)
C11 0.0216(5) 0.0223(5) 0.0264(6) 0.0099(5) 0.0037(4) 0.0119(4)
C12 0.0184(5) 0.0166(5) 0.0201(5) 0.0052(4) 0.0035(4) 0.0077(4)
C13 0.0199(5) 0.0156(5) 0.0265(6) 0.0077(4) 0.0015(4) 0.0062(4)
C14 0.0294(6) 0.0231(6) 0.0310(6) 0.0106(5) 0.0073(5) 0.0051(5)
C15 0.0350(7) 0.0210(6) 0.0292(6) 0.0015(5) 0.0032(5) 0.0083(5)

loop_
_atom_type_symbol
_atom_type_description
_atom_type_scat_dispersion_real
_atom_type_scat_dispersion_imag
_atom_type_scat_source
C C 0.0033 0.0016 'International Tables Vol C Tables 4.2.6.8 and 6.1.1.4'
H H 0.0000 0.0000 'International Tables Vol C Tables 4.2.6.8 and 6.1.1.4'
N N 0.0061 0.0033 'International Tables Vol C Tables 4.2.6.8 and 6.1.1.4'
Si Si 0.0817 0.0704 'International Tables Vol C Tables 4.2.6.8 and 6.1.1.4'
Ni Ni 0.3393 1.1124 'International Tables Vol C Tables 4.2.6.8 and 6.1.1.4'

loop_
_geom_angle_atom_site_label_1
_geom_angle_atom_site_label_2
_geom_angle_atom_site_label_3
_geom_angle
_geom_angle_site_symmetry_1
N1 Ni1 N1 180.0 2_777
N1 Si1 C1 110.49(5) .
N1 Si1 C3 105.90(5) .
C1 Si1 C3 110.63(6) .
N1 Si1 C2 113.37(5) .
C1 Si1 C2 107.56(6) .
C3 Si1 C2 108.89(6) .
C4 N1 Si1 126.82(7) .
C4 N1 Ni1 107.13(7) .
Si1 N1 Ni1 126.02(5) .
Si1 C1 H1A 109.5 .
Si1 C1 H1B 109.5 .
H1A C1 H1B 109.5 .
Si1 C1 H1C 109.5 .
H1A C1 H1C 109.5 .
H1B C1 H1C 109.5 .
Si1 C2 H2A 109.5 .
Si1 C2 H2B 109.5 .
H2A C2 H2B 109.5 .
Si1 C2 H2C 109.5 .
H2A C2 H2C 109.5 .
H2B C2 H2C 109.5 .
Si1 C3 H3A 109.5 .
Si1 C3 H3B 109.5 .
H3A C3 H3B 109.5 .
Si1 C3 H3C 109.5 .
H3A C3 H3C 109.5 .
H3B C3 H3C 109.5 .
C12 C4 C5 119.82(10) .
C12 C4 N1 120.45(9) .
C5 C4 N1 119.65(9) .
C9 C5 C4 118.91(10) .
C9 C5 C6 119.54(10) .
C4 C5 C6 121.51(10) .
C5 C6 C8 112.43(10) .
C5 C6 C7 110.56(10) .
C8 C6 C7 110.61(10) .
C5 C6 H6 107.7 .
C8 C6 H6 107.7 .
C7 C6 H6 107.7 .
C6 C7 H7A 109.5 .
C6 C7 H7B 109.5 .
H7A C7 H7B 109.5 .
C6 C7 H7C 109.5 .
H7A C7 H7C 109.5 .
H7B C7 H7C 109.5 .
C6 C8 H8A 109.5 .
C6 C8 H8B 109.5 .
H8A C8 H8B 109.5 .
C6 C8 H8C 109.5 .
H8A C8 H8C 109.5 .
H8B C8 H8C 109.5 .
C10 C9 C5 121.34(11) .
C10 C9 H9 119.3 .
C5 C9 H9 119.3 .
C9 C10 C11 119.54(11) .
C9 C10 H10 120.2 .
C11 C10 H10 120.2 .
C10 C11 C12 121.47(11) .
C10 C11 H11 119.3 .
C12 C11 H11 119.3 .
C11 C12 C4 118.89(10) .
C11 C12 C13 120.09(10) .
C4 C12 C13 120.99(10) .
C12 C13 C14 112.52(10) .
C12 C13 C15 111.21(10) .
C14 C13 C15 110.66(10) .
C12 C13 H13 107.4 .
C14 C13 H13 107.4 .
C15 C13 H13 107.4 .
C13 C14 H14A 109.5 .
C13 C14 H14B 109.5 .
H14A C14 H14B 109.5 .
C13 C14 H14C 109.5 .
H14A C14 H14C 109.5 .
H14B C14 H14C 109.5 .
C13 C15 H15A 109.5 .
C13 C15 H15B 109.5 .
H15A C15 H15B 109.5 .
C13 C15 H15C 109.5 .
H15A C15 H15C 109.5 .
H15B C15 H15C 109.5 .

loop_
_geom_bond_atom_site_label_1
_geom_bond_atom_site_label_2
_geom_bond_distance
_geom_bond_site_symmetry_2
Ni1 N1 1.8028(9) 2_777
Ni1 N1 1.8029(10) .
Si1 N1 1.7417(10) .
Si1 C1 1.8686(13) .
Si1 C3 1.8732(12) .
Si1 C2 1.8769(12) .
N1 C4 1.4326(13) .
C1 H1A 0.9800 .
C1 H1B 0.9800 .
C1 H1C 0.9800 .
C2 H2A 0.9800 .
C2 H2B 0.9800 .
C2 H2C 0.9800 .
C3 H3A 0.9800 .
C3 H3B 0.9800 .
C3 H3C 0.9800 .
C4 C12 1.4220(15) .
C4 C5 1.4243(15) .
C5 C9 1.4009(15) .
C5 C6 1.5247(15) .
C6 C8 1.5380(16) .
C6 C7 1.5389(17) .
C6 H6 1.0000 .
C7 H7A 0.9800 .
C7 H7B 0.9800 .
C7 H7C 0.9800 .
C8 H8A 0.9800 .
C8 H8B 0.9800 .
C8 H8C 0.9800 .
C9 C10 1.3916(17) .
C9 H9 0.9500 .
C10 C11 1.3919(17) .
C10 H10 0.9500 .
C11 C12 1.3996(16) .
C11 H11 0.9500 .
C12 C13 1.5218(15) .
C13 C14 1.5343(17) .
C13 C15 1.5357(17) .
C13 H13 1.0000 .
C14 H14A 0.9800 .
C14 H14B 0.9800 .
C14 H14C 0.9800 .
C15 H15A 0.9800 .
C15 H15B 0.9800 .
C15 H15C 0.9800 .

loop_
_geom_torsion_atom_site_label_1
_geom_torsion_atom_site_label_2
_geom_torsion_atom_site_label_3
_geom_torsion_atom_site_label_4
_geom_torsion
C1 Si1 N1 C4 -34.31(11)
C3 Si1 N1 C4 -154.15(9)
C2 Si1 N1 C4 86.52(10)
C1 Si1 N1 Ni1 143.68(7)
C3 Si1 N1 Ni1 23.83(8)
C2 Si1 N1 Ni1 -95.49(7)
Si1 N1 C4 C12 -90.15(12)
Ni1 N1 C4 C12 91.55(10)
Si1 N1 C4 C5 93.04(12)
Ni1 N1 C4 C5 -85.25(10)
C12 C4 C5 C9 -0.98(16)
N1 C4 C5 C9 175.85(10)
C12 C4 C5 C6 -179.08(10)
N1 C4 C5 C6 -2.26(15)
C9 C5 C6 C8 49.73(14)
C4 C5 C6 C8 -132.17(11)
C9 C5 C6 C7 -74.42(13)
C4 C5 C6 C7 103.67(12)
C4 C5 C9 C10 0.65(17)
C6 C5 C9 C10 178.79(11)
C5 C9 C10 C11 -0.22(18)
C9 C10 C11 C12 0.13(18)
C10 C11 C12 C4 -0.47(17)
C10 C11 C12 C13 -178.75(11)
C5 C4 C12 C11 0.89(16)
N1 C4 C12 C11 -175.91(10)
C5 C4 C12 C13 179.16(10)
N1 C4 C12 C13 2.36(16)
C11 C12 C13 C14 -49.17(15)
C4 C12 C13 C14 132.58(11)
C11 C12 C13 C15 75.63(14)
C4 C12 C13 C15 -102.62(12)
